data_2223663
loop_
_publ_author_name
'Hu, Xilan'
'Xu, Xingyou'
'Wang, Daqi'
'Zhang, Yu'

_publ_section_title
;
 Bis(5,5-diphenylhydantoinato-\k<i>N</i>^3^)(ethylenediamine)zinc(II)
;
_journal_coeditor_code BX2240
_journal_issue 11
_journal_name_full 'Acta Crystallographica Section E'
_journal_page_first m1426
_journal_paper_doi 10.1107/S160053680904313X
_journal_volume 65
_journal_year 2009
_chemical_formula_iupac '[Zn (C15 H11 N2 O2)2 (C2 H8 N2)]'
_chemical_formula_moiety 'C32 H30 N6 O4 Zn'
_chemical_formula_sum 'C32 H30 N6 O4 Zn'
_chemical_formula_weight 627.99
_chemical_name_common
;
Bis(2,4-dioxo-5,5-diphenylimidazolidin-3-yl)(ethylenediamine)zinc(II)
;
_chemical_name_systematic
;
Bis(5,5-diphenylhydantoinato-\k<i>N</i>^3^)(ethylenediamine)zinc(II)
;
_space_group_IT_number 2
_symmetry_cell_setting triclinic
_symmetry_space_group_name_Hall '-P 1'
_symmetry_space_group_name_H-M 'P -1'
_atom_sites_solution_hydrogens geom
_atom_sites_solution_primary direct
_atom_sites_solution_secondary difmap
_audit_creation_method SHELXL-97
_cell_angle_alpha 109.114(2)
_cell_angle_beta 109.462(2)
_cell_angle_gamma 93.3020(10)
_cell_formula_units_Z 2
_cell_length_a 9.7020(10)
_cell_length_b 13.0520(15)
_cell_length_c 13.2930(16)
_cell_measurement_reflns_used 4727
_cell_measurement_temperature 298(2)
_cell_measurement_theta_max 27.692
_cell_measurement_theta_min 2.557
_cell_volume 1473.1(3)
_computing_cell_refinement 'SAINT (Siemens, 1996)'
_computing_data_collection 'SMART (Siemens, 1996)'
_computing_data_reduction 'SAINT (Siemens, 1996)'
_computing_molecular_graphics 'SHELXTL (Sheldrick, 2008)'
_computing_publication_material 'SHELXTL (Sheldrick, 2008)'
_computing_structure_refinement 'SHELXL97 (Sheldrick, 2008)'
_computing_structure_solution 'SHELXS97 (Sheldrick, 2008)'
_diffrn_ambient_temperature 298(2)
_diffrn_measured_fraction_theta_full 0.984
_diffrn_measured_fraction_theta_max 0.984
_diffrn_measurement_device_type 'Bruker SMART CCD area-detector'
_diffrn_measurement_method '\f and \w'
_diffrn_radiation_monochromator graphite
_diffrn_radiation_source 'fine-focus sealed tube'
_diffrn_radiation_type MoK\a
_diffrn_radiation_wavelength 0.71073
_diffrn_reflns_av_R_equivalents 0.0167
_diffrn_reflns_av_sigmaI/netI 0.0310
_diffrn_reflns_limit_h_max 11
_diffrn_reflns_limit_h_min -11
_diffrn_reflns_limit_k_max 15
_diffrn_reflns_limit_k_min -15
_diffrn_reflns_limit_l_max 15
_diffrn_reflns_limit_l_min -14
_diffrn_reflns_number 7725
_diffrn_reflns_theta_full 25.01
_diffrn_reflns_theta_max 25.01
_diffrn_reflns_theta_min 1.68
_exptl_absorpt_coefficient_mu 0.882
_exptl_absorpt_correction_T_max 0.7656
_exptl_absorpt_correction_T_min 0.6669
_exptl_absorpt_correction_type multi-scan
_exptl_absorpt_process_details '(SADABS; Sheldrick, 1996)'
_exptl_crystal_colour colorless
_exptl_crystal_density_diffrn 1.416
_exptl_crystal_density_method 'not measured'
_exptl_crystal_description Block
_exptl_crystal_F_000 652
_exptl_crystal_size_max 0.50
_exptl_crystal_size_mid 0.46
_exptl_crystal_size_min 0.32
_refine_diff_density_max 0.611
_refine_diff_density_min -0.449
_refine_ls_extinction_method none
_refine_ls_goodness_of_fit_ref 1.028
_refine_ls_hydrogen_treatment constr
_refine_ls_matrix_type full
_refine_ls_number_parameters 388
_refine_ls_number_reflns 5124
_refine_ls_number_restraints 0
_refine_ls_restrained_S_all 1.028
_refine_ls_R_factor_all 0.0413
_refine_ls_R_factor_gt 0.0335
_refine_ls_shift/su_max 0.001
_refine_ls_shift/su_mean 0.000
_refine_ls_structure_factor_coef Fsqd
_refine_ls_weighting_details 'calc w=1/[\s^2^(Fo^2^)+(0.0432P)^2^+0.9132P] where P=(Fo^2^+2Fc^2^)/3'
_refine_ls_weighting_scheme calc
_refine_ls_wR_factor_gt 0.0838
_refine_ls_wR_factor_ref 0.0890
_reflns_number_gt 4452
_reflns_number_total 5124
_reflns_threshold_expression I>2\s(I)
_cod_data_source_file bx2240.cif
_cod_data_source_block I
_cod_depositor_comments
;
The following automatic conversions were performed:
'_symmetry_cell_setting' value 'Triclinic' changed to 'triclinic'
according to '/home/saulius/struct/CIF-dictionaries/cif_core.dic'
dictionary named 'cif_core.dic' version 2.4.1 from 2010-06-29.

Automatic conversion script
Id: cif_fix_enum 1527 2010-12-29 10:47:43Z saulius 

The following automatic conversions were performed:

'_symmetry_cell_setting' value 'Triclinic' changed to 'triclinic'
according to /home/saulius/struct/CIF-dictionaries/cif_core.dic
dictionary named 'cif_core.dic' version 2.4.1 from 2010-06-29.

Automatic conversion script
Id: cif_fix_values 1715 2011-07-08 13:25:40Z adriana 
;
_cod_database_code 2223663
_cod_database_fobs_code 2223663

loop_
_symmetry_equiv_pos_as_xyz
'x, y, z'
'-x, -y, -z'

loop_
_atom_site_type_symbol
_atom_site_label
_atom_site_fract_x
_atom_site_fract_y
_atom_site_fract_z
_atom_site_U_iso_or_equiv
_atom_site_adp_type
_atom_site_calc_flag
_atom_site_refinement_flags
_atom_site_occupancy
_atom_site_disorder_assembly
_atom_site_disorder_group
Zn Zn1 -0.00468(3) 0.61290(2) 0.37871(2) 0.02823(10) Uani d . 1 . .
N N1 0.4053(2) 0.53299(18) 0.37370(16) 0.0358(5) Uani d . 1 . .
H H1 0.4894 0.5154 0.4032 0.043 Uiso calc R 1 . .
N N2 0.1898(2) 0.59269(15) 0.36211(16) 0.0290(4) Uani d . 1 . .
N N3 -0.0141(3) 0.92085(15) 0.58602(18) 0.0380(5) Uani d . 1 . .
H H3 0.0040 0.9910 0.6028 0.046 Uiso calc R 1 . .
N N4 -0.0279(2) 0.74051(15) 0.49503(17) 0.0328(4) Uani d . 1 . .
N N5 -0.1098(2) 0.46617(15) 0.36800(17) 0.0335(4) Uani d . 1 . .
H H5A -0.0432 0.4228 0.3835 0.040 Uiso calc R 1 . .
H H5B -0.1548 0.4787 0.4190 0.040 Uiso calc R 1 . .
N N6 -0.1472(2) 0.5694(2) 0.21093(19) 0.0480(6) Uani d . 1 . .
H H6A -0.2288 0.5998 0.2067 0.058 Uiso calc R 1 . .
H H6B -0.1020 0.5906 0.1699 0.058 Uiso calc R 1 . .
O O1 0.33097(18) 0.56196(14) 0.52547(13) 0.0337(4) Uani d . 1 . .
O O2 0.1300(2) 0.61465(16) 0.18764(15) 0.0455(5) Uani d . 1 . .
O O3 0.0303(2) 0.86389(14) 0.41865(17) 0.0510(5) Uani d . 1 . .
O O4 -0.1104(2) 0.66928(13) 0.60608(16) 0.0401(4) Uani d . 1 . .
C C1 0.3111(2) 0.56151(18) 0.42891(19) 0.0278(5) Uani d . 1 . .
C C2 0.2089(3) 0.5866(2) 0.2636(2) 0.0318(5) Uani d . 1 . .
C C3 0.3484(3) 0.5354(2) 0.25864(19) 0.0319(5) Uani d . 1 . .
C C4 0.2992(3) 0.4187(2) 0.1657(2) 0.0333(5) Uani d . 1 . .
C C5 0.3729(3) 0.3350(2) 0.1842(2) 0.0433(6) Uani d . 1 . .
H H5 0.4527 0.3499 0.2528 0.052 Uiso calc R 1 . .
C C6 0.3292(4) 0.2292(2) 0.1016(3) 0.0537(7) Uani d . 1 . .
H H6 0.3807 0.1741 0.1151 0.064 Uiso calc R 1 . .
C C7 0.2103(4) 0.2046(2) -0.0001(3) 0.0523(7) Uani d . 1 . .
H H7 0.1812 0.1334 -0.0550 0.063 Uiso calc R 1 . .
C C8 0.1354(3) 0.2864(2) -0.0196(2) 0.0498(7) Uani d . 1 . .
H H8 0.0545 0.2705 -0.0878 0.060 Uiso calc R 1 . .
C C9 0.1796(3) 0.3926(2) 0.0618(2) 0.0420(6) Uani d . 1 . .
H H9 0.1288 0.4476 0.0470 0.050 Uiso calc R 1 . .
C C10 0.4530(3) 0.6143(2) 0.2406(2) 0.0325(5) Uani d . 1 . .
C C11 0.5446(3) 0.7065(2) 0.3331(2) 0.0440(6) Uani d . 1 . .
H H11 0.5478 0.7163 0.4064 0.053 Uiso calc R 1 . .
C C12 0.6311(3) 0.7837(2) 0.3181(3) 0.0490(7) Uani d . 1 . .
H H12 0.6919 0.8447 0.3811 0.059 Uiso calc R 1 . .
C C13 0.6278(3) 0.7708(2) 0.2107(3) 0.0500(7) Uani d . 1 . .
H H13 0.6852 0.8233 0.2006 0.060 Uiso calc R 1 . .
C C14 0.5390(3) 0.6797(3) 0.1181(3) 0.0553(8) Uani d . 1 . .
H H14 0.5364 0.6706 0.0451 0.066 Uiso calc R 1 . .
C C15 0.4527(3) 0.6011(2) 0.1331(2) 0.0469(7) Uani d . 1 . .
H H15 0.3943 0.5391 0.0701 0.056 Uiso calc R 1 . .
C C16 -0.0009(3) 0.84551(19) 0.4940(2) 0.0346(6) Uani d . 1 . .
C C17 -0.0734(3) 0.74627(18) 0.5818(2) 0.0303(5) Uani d . 1 . .
C C18 -0.0629(3) 0.86969(18) 0.6538(2) 0.0313(5) Uani d . 1 . .
C C19 -0.2101(3) 0.89940(19) 0.6608(2) 0.0341(5) Uani d . 1 . .
C C20 -0.2238(4) 1.0100(2) 0.6886(3) 0.0608(9) Uani d . 1 . .
H H20 -0.1437 1.0630 0.7039 0.073 Uiso calc R 1 . .
C C21 -0.3546(5) 1.0409(3) 0.6938(4) 0.0841(13) Uani d . 1 . .
H H21 -0.3623 1.1150 0.7134 0.101 Uiso calc R 1 . .
C C22 -0.4754(4) 0.9628(3) 0.6699(4) 0.0769(11) Uani d . 1 . .
H H22 -0.5651 0.9839 0.6709 0.092 Uiso calc R 1 . .
C C23 -0.4618(3) 0.8539(3) 0.6447(3) 0.0568(8) Uani d . 1 . .
H H23 -0.5422 0.8011 0.6295 0.068 Uiso calc R 1 . .
C C24 -0.3285(3) 0.8228(2) 0.6420(2) 0.0422(6) Uani d . 1 . .
H H24 -0.3190 0.7494 0.6274 0.051 Uiso calc R 1 . .
C C25 0.0588(3) 0.89167(19) 0.7714(2) 0.0357(6) Uani d . 1 . .
C C26 0.2070(3) 0.9131(2) 0.7872(3) 0.0530(7) Uani d . 1 . .
H H26 0.2329 0.9217 0.7286 0.064 Uiso calc R 1 . .
C C27 0.3172(4) 0.9218(3) 0.8887(3) 0.0681(10) Uani d . 1 . .
H H27 0.4166 0.9367 0.8982 0.082 Uiso calc R 1 . .
C C28 0.2816(4) 0.9088(3) 0.9754(3) 0.0697(10) Uani d . 1 . .
H H28 0.3562 0.9137 1.0433 0.084 Uiso calc R 1 . .
C C29 0.1353(4) 0.8884(3) 0.9616(3) 0.0718(10) Uani d . 1 . .
H H29 0.1104 0.8803 1.0208 0.086 Uiso calc R 1 . .
C C30 0.0239(3) 0.8797(3) 0.8599(3) 0.0554(8) Uani d . 1 . .
H H30 -0.0753 0.8657 0.8512 0.066 Uiso calc R 1 . .
C C31 -0.2203(4) 0.4122(3) 0.2507(3) 0.0715(10) Uani d . 1 . .
H H31A -0.2261 0.3330 0.2275 0.086 Uiso calc R 1 . .
H H31B -0.3172 0.4277 0.2499 0.086 Uiso calc R 1 . .
C C32 -0.1855(5) 0.4482(3) 0.1696(3) 0.0890(14) Uani d . 1 . .
H H32A -0.2703 0.4216 0.0975 0.107 Uiso calc R 1 . .
H H32B -0.1024 0.4167 0.1557 0.107 Uiso calc R 1 . .

loop_
_atom_site_aniso_label
_atom_site_aniso_U_11
_atom_site_aniso_U_22
_atom_site_aniso_U_33
_atom_site_aniso_U_12
_atom_site_aniso_U_13
_atom_site_aniso_U_23
Zn1 0.03145(16) 0.02810(15) 0.03137(16) 0.01168(11) 0.01542(12) 0.01390(11)
N1 0.0317(11) 0.0594(13) 0.0302(11) 0.0233(10) 0.0153(9) 0.0273(10)
N2 0.0279(10) 0.0367(10) 0.0280(10) 0.0121(8) 0.0125(8) 0.0160(8)
N3 0.0587(14) 0.0218(9) 0.0486(13) 0.0109(9) 0.0358(11) 0.0151(9)
N4 0.0423(12) 0.0242(9) 0.0404(11) 0.0116(9) 0.0239(10) 0.0127(9)
N5 0.0362(11) 0.0334(10) 0.0375(11) 0.0081(9) 0.0163(9) 0.0185(9)
N6 0.0366(13) 0.0734(16) 0.0464(13) 0.0160(12) 0.0117(11) 0.0402(13)
O1 0.0337(9) 0.0471(10) 0.0257(8) 0.0093(7) 0.0127(7) 0.0183(7)
O2 0.0418(11) 0.0743(13) 0.0428(10) 0.0326(10) 0.0212(9) 0.0405(10)
O3 0.0859(15) 0.0372(10) 0.0595(12) 0.0229(10) 0.0542(12) 0.0252(9)
O4 0.0506(11) 0.0293(9) 0.0547(11) 0.0117(8) 0.0299(9) 0.0222(8)
C1 0.0269(12) 0.0297(11) 0.0285(12) 0.0061(9) 0.0102(10) 0.0128(10)
C2 0.0284(12) 0.0412(13) 0.0326(13) 0.0129(10) 0.0130(10) 0.0193(11)
C3 0.0291(13) 0.0496(14) 0.0273(12) 0.0168(11) 0.0129(10) 0.0231(11)
C4 0.0311(13) 0.0462(14) 0.0347(13) 0.0105(11) 0.0181(11) 0.0232(11)
C5 0.0392(15) 0.0525(16) 0.0471(15) 0.0186(13) 0.0187(13) 0.0253(13)
C6 0.061(2) 0.0490(17) 0.066(2) 0.0235(15) 0.0309(17) 0.0291(15)
C7 0.064(2) 0.0444(16) 0.0512(17) 0.0022(14) 0.0278(16) 0.0163(14)
C8 0.0516(18) 0.0568(17) 0.0396(15) 0.0017(14) 0.0126(13) 0.0219(14)
C9 0.0432(16) 0.0499(16) 0.0390(14) 0.0127(12) 0.0145(12) 0.0240(13)
C10 0.0271(12) 0.0461(14) 0.0335(13) 0.0159(11) 0.0146(10) 0.0213(11)
C11 0.0457(16) 0.0524(16) 0.0381(14) 0.0149(13) 0.0185(13) 0.0181(13)
C12 0.0421(16) 0.0460(16) 0.0527(17) 0.0083(13) 0.0136(13) 0.0146(13)
C13 0.0414(16) 0.0540(17) 0.067(2) 0.0096(13) 0.0243(15) 0.0329(16)
C14 0.0559(19) 0.073(2) 0.0485(17) 0.0045(16) 0.0241(15) 0.0330(16)
C15 0.0444(16) 0.0629(18) 0.0347(14) -0.0003(13) 0.0147(12) 0.0215(13)
C16 0.0427(15) 0.0273(12) 0.0445(14) 0.0128(10) 0.0267(12) 0.0148(11)
C17 0.0305(13) 0.0267(11) 0.0373(13) 0.0088(10) 0.0148(10) 0.0134(10)
C18 0.0386(14) 0.0249(11) 0.0377(13) 0.0078(10) 0.0212(11) 0.0131(10)
C19 0.0419(14) 0.0357(13) 0.0344(13) 0.0146(11) 0.0207(11) 0.0171(11)
C20 0.068(2) 0.0454(16) 0.101(3) 0.0266(15) 0.057(2) 0.0371(17)
C21 0.094(3) 0.067(2) 0.153(4) 0.055(2) 0.088(3) 0.067(3)
C22 0.065(2) 0.093(3) 0.123(3) 0.050(2) 0.063(2) 0.069(3)
C23 0.0432(17) 0.071(2) 0.068(2) 0.0131(15) 0.0288(16) 0.0306(17)
C24 0.0461(16) 0.0405(14) 0.0478(16) 0.0121(12) 0.0248(13) 0.0179(12)
C25 0.0374(14) 0.0278(12) 0.0418(14) 0.0053(10) 0.0180(12) 0.0096(11)
C26 0.0434(17) 0.0584(18) 0.0517(17) 0.0047(14) 0.0224(14) 0.0095(14)
C27 0.0370(17) 0.078(2) 0.069(2) 0.0039(16) 0.0139(16) 0.0100(19)
C28 0.055(2) 0.070(2) 0.060(2) 0.0040(17) -0.0032(17) 0.0200(18)
C29 0.062(2) 0.100(3) 0.0502(19) -0.002(2) 0.0093(17) 0.0381(19)
C30 0.0393(16) 0.080(2) 0.0496(17) 0.0003(15) 0.0144(14) 0.0311(16)
C31 0.078(2) 0.059(2) 0.053(2) -0.0192(18) 0.0014(18) 0.0198(16)
C32 0.110(3) 0.081(3) 0.0382(18) -0.027(2) -0.0048(19) 0.0157(18)

loop_
_atom_type_symbol
_atom_type_description
_atom_type_scat_dispersion_real
_atom_type_scat_dispersion_imag
_atom_type_scat_source
C C 0.0033 0.0016 'International Tables Vol C Tables 4.2.6.8 and 6.1.1.4'
H H 0.0000 0.0000 'International Tables Vol C Tables 4.2.6.8 and 6.1.1.4'
N N 0.0061 0.0033 'International Tables Vol C Tables 4.2.6.8 and 6.1.1.4'
O O 0.0106 0.0060 'International Tables Vol C Tables 4.2.6.8 and 6.1.1.4'
Zn Zn 0.2839 1.4301 'International Tables Vol C Tables 4.2.6.8 and 6.1.1.4'

loop_
_geom_angle_atom_site_label_1
_geom_angle_atom_site_label_2
_geom_angle_atom_site_label_3
_geom_angle_site_symmetry_1
_geom_angle_site_symmetry_3
_geom_angle
_geom_angle_publ_flag
N4 Zn1 N2 . . 123.12(8) ?
N4 Zn1 N5 . . 112.66(8) ?
N2 Zn1 N5 . . 108.94(8) ?
N4 Zn1 N6 . . 118.42(9) ?
N2 Zn1 N6 . . 102.08(9) ?
N5 Zn1 N6 . . 84.83(9) ?
C1 N1 C3 . . 112.29(18) ?
C1 N1 H1 . . 123.9 ?
C3 N1 H1 . . 123.9 ?
C2 N2 C1 . . 108.39(18) ?
C2 N2 Zn1 . . 120.78(15) ?
C1 N2 Zn1 . . 129.63(15) ?
C16 N3 C18 . . 112.08(19) ?
C16 N3 H3 . . 124.0 ?
C18 N3 H3 . . 124.0 ?
C17 N4 C16 . . 109.22(18) ?
C17 N4 Zn1 . . 130.24(15) ?
C16 N4 Zn1 . . 120.51(16) ?
C31 N5 Zn1 . . 107.60(17) ?
C31 N5 H5A . . 110.2 ?
Zn1 N5 H5A . . 110.2 ?
C31 N5 H5B . . 110.2 ?
Zn1 N5 H5B . . 110.2 ?
H5A N5 H5B . . 108.5 ?
C32 N6 Zn1 . . 103.62(18) ?
C32 N6 H6A . . 111.0 ?
Zn1 N6 H6A . . 111.0 ?
C32 N6 H6B . . 111.0 ?
Zn1 N6 H6B . . 111.0 ?
H6A N6 H6B . . 109.0 ?
O1 C1 N1 . . 124.9(2) ?
O1 C1 N2 . . 124.9(2) ?
N1 C1 N2 . . 110.25(19) ?
O2 C2 N2 . . 127.1(2) ?
O2 C2 C3 . . 123.4(2) ?
N2 C2 C3 . . 109.58(18) ?
N1 C3 C10 . . 112.7(2) ?
N1 C3 C4 . . 111.98(19) ?
C10 C3 C4 . . 114.11(18) ?
N1 C3 C2 . . 98.85(17) ?
C10 C3 C2 . . 108.59(19) ?
C4 C3 C2 . . 109.47(19) ?
C5 C4 C9 . . 117.7(2) ?
C5 C4 C3 . . 120.1(2) ?
C9 C4 C3 . . 122.2(2) ?
C4 C5 C6 . . 120.8(3) ?
C4 C5 H5 . . 119.6 ?
C6 C5 H5 . . 119.6 ?
C7 C6 C5 . . 120.8(3) ?
C7 C6 H6 . . 119.6 ?
C5 C6 H6 . . 119.6 ?
C8 C7 C6 . . 119.3(3) ?
C8 C7 H7 . . 120.4 ?
C6 C7 H7 . . 120.4 ?
C7 C8 C9 . . 120.3(3) ?
C7 C8 H8 . . 119.8 ?
C9 C8 H8 . . 119.8 ?
C8 C9 C4 . . 121.1(3) ?
C8 C9 H9 . . 119.4 ?
C4 C9 H9 . . 119.4 ?
C15 C10 C11 . . 118.0(2) ?
C15 C10 C3 . . 122.0(2) ?
C11 C10 C3 . . 119.8(2) ?
C12 C11 C10 . . 121.1(3) ?
C12 C11 H11 . . 119.4 ?
C10 C11 H11 . . 119.4 ?
C13 C12 C11 . . 120.3(3) ?
C13 C12 H12 . . 119.8 ?
C11 C12 H12 . . 119.8 ?
C12 C13 C14 . . 119.5(3) ?
C12 C13 H13 . . 120.2 ?
C14 C13 H13 . . 120.2 ?
C13 C14 C15 . . 120.3(3) ?
C13 C14 H14 . . 119.8 ?
C15 C14 H14 . . 119.8 ?
C10 C15 C14 . . 120.7(3) ?
C10 C15 H15 . . 119.7 ?
C14 C15 H15 . . 119.7 ?
O3 C16 N3 . . 126.6(2) ?
O3 C16 N4 . . 123.3(2) ?
N3 C16 N4 . . 110.1(2) ?
O4 C17 N4 . . 126.9(2) ?
O4 C17 C18 . . 123.8(2) ?
N4 C17 C18 . . 109.18(18) ?
N3 C18 C19 . . 111.23(19) ?
N3 C18 C25 . . 112.6(2) ?
C19 C18 C25 . . 113.46(19) ?
N3 C18 C17 . . 99.11(17) ?
C19 C18 C17 . . 114.35(19) ?
C25 C18 C17 . . 105.10(18) ?
C24 C19 C20 . . 118.8(2) ?
C24 C19 C18 . . 123.3(2) ?
C20 C19 C18 . . 117.9(2) ?
C21 C20 C19 . . 120.3(3) ?
C21 C20 H20 . . 119.8 ?
C19 C20 H20 . . 119.8 ?
C20 C21 C22 . . 120.6(3) ?
C20 C21 H21 . . 119.7 ?
C22 C21 H21 . . 119.7 ?
C23 C22 C21 . . 119.5(3) ?
C23 C22 H22 . . 120.3 ?
C21 C22 H22 . . 120.3 ?
C22 C23 C24 . . 120.0(3) ?
C22 C23 H23 . . 120.0 ?
C24 C23 H23 . . 120.0 ?
C19 C24 C23 . . 120.7(3) ?
C19 C24 H24 . . 119.7 ?
C23 C24 H24 . . 119.7 ?
C30 C25 C26 . . 118.3(3) ?
C30 C25 C18 . . 121.1(2) ?
C26 C25 C18 . . 120.3(2) ?
C27 C26 C25 . . 120.7(3) ?
C27 C26 H26 . . 119.6 ?
C25 C26 H26 . . 119.6 ?
C28 C27 C26 . . 120.5(3) ?
C28 C27 H27 . . 119.7 ?
C26 C27 H27 . . 119.7 ?
C27 C28 C29 . . 119.5(3) ?
C27 C28 H28 . . 120.2 ?
C29 C28 H28 . . 120.2 ?
C28 C29 C30 . . 120.3(3) ?
C28 C29 H29 . . 119.9 ?
C30 C29 H29 . . 119.9 ?
C25 C30 C29 . . 120.6(3) ?
C25 C30 H30 . . 119.7 ?
C29 C30 H30 . . 119.7 ?
C32 C31 N5 . . 112.7(3) ?
C32 C31 H31A . . 109.1 ?
N5 C31 H31A . . 109.1 ?
C32 C31 H31B . . 109.1 ?
N5 C31 H31B . . 109.1 ?
H31A C31 H31B . . 107.8 ?
C31 C32 N6 . . 111.7(3) ?
C31 C32 H32A . . 109.3 ?
N6 C32 H32A . . 109.3 ?
C31 C32 H32B . . 109.3 ?
N6 C32 H32B . . 109.3 ?
H32A C32 H32B . . 107.9 ?

loop_
_geom_bond_atom_site_label_1
_geom_bond_atom_site_label_2
_geom_bond_site_symmetry_2
_geom_bond_distance
_geom_bond_publ_flag
Zn1 N4 . 1.9506(18) ?
Zn1 N2 . 1.9941(19) ?
Zn1 N5 . 2.0561(19) ?
Zn1 N6 . 2.057(2) ?
N1 C1 . 1.349(3) ?
N1 C3 . 1.455(3) ?
N1 H1 . 0.8600 ?
N2 C2 . 1.360(3) ?
N2 C1 . 1.390(3) ?
N3 C16 . 1.346(3) ?
N3 C18 . 1.457(3) ?
N3 H3 . 0.8600 ?
N4 C17 . 1.348(3) ?
N4 C16 . 1.386(3) ?
N5 C31 . 1.469(4) ?
N5 H5A . 0.9000 ?
N5 H5B . 0.9000 ?
N6 C32 . 1.472(4) ?
N6 H6A . 0.9000 ?
N6 H6B . 0.9000 ?
O1 C1 . 1.231(3) ?
O2 C2 . 1.224(3) ?
O3 C16 . 1.226(3) ?
O4 C17 . 1.221(3) ?
C2 C3 . 1.555(3) ?
C3 C10 . 1.534(3) ?
C3 C4 . 1.537(3) ?
C4 C5 . 1.384(3) ?
C4 C9 . 1.396(4) ?
C5 C6 . 1.386(4) ?
C5 H5 . 0.9300 ?
C6 C7 . 1.377(4) ?
C6 H6 . 0.9300 ?
C7 C8 . 1.371(4) ?
C7 H7 . 0.9300 ?
C8 C9 . 1.384(4) ?
C8 H8 . 0.9300 ?
C9 H9 . 0.9300 ?
C10 C15 . 1.382(3) ?
C10 C11 . 1.389(4) ?
C11 C12 . 1.381(4) ?
C11 H11 . 0.9300 ?
C12 C13 . 1.370(4) ?
C12 H12 . 0.9300 ?
C13 C14 . 1.374(4) ?
C13 H13 . 0.9300 ?
C14 C15 . 1.392(4) ?
C14 H14 . 0.9300 ?
C15 H15 . 0.9300 ?
C17 C18 . 1.558(3) ?
C18 C19 . 1.525(3) ?
C18 C25 . 1.535(4) ?
C19 C24 . 1.377(4) ?
C19 C20 . 1.394(4) ?
C20 C21 . 1.370(4) ?
C20 H20 . 0.9300 ?
C21 C22 . 1.384(5) ?
C21 H21 . 0.9300 ?
C22 C23 . 1.374(5) ?
C22 H22 . 0.9300 ?
C23 C24 . 1.386(4) ?
C23 H23 . 0.9300 ?
C24 H24 . 0.9300 ?
C25 C30 . 1.379(4) ?
C25 C26 . 1.380(4) ?
C26 C27 . 1.379(5) ?
C26 H26 . 0.9300 ?
C27 C28 . 1.365(5) ?
C27 H27 . 0.9300 ?
C28 C29 . 1.368(5) ?
C28 H28 . 0.9300 ?
C29 C30 . 1.386(4) ?
C29 H29 . 0.9300 ?
C30 H30 . 0.9300 ?
C31 C32 . 1.433(5) ?
C31 H31A . 0.9700 ?
C31 H31B . 0.9700 ?
C32 H32A . 0.9700 ?
C32 H32B . 0.9700 ?

loop_
_geom_hbond_atom_site_label_D
_geom_hbond_atom_site_label_H
_geom_hbond_atom_site_label_A
_geom_hbond_site_symmetry_A
_geom_hbond_distance_DH
_geom_hbond_distance_HA
_geom_hbond_distance_DA
_geom_hbond_angle_DHA
N6 H6B O2 . 0.90 2.18 2.858(3) 132.0
C9 H9 O2 . 0.93 2.36 2.992(3) 125.0
C11 H11 N1 . 0.93 2.52 2.860(4) 102.0
C24 H24 O4 . 0.93 2.39 3.042(4) 127.0
C26 H26 N3 . 0.93 2.51 2.854(4) 102.0
N1 H1 O1 2_666 0.86 2.16 3.008(3) 166.7
N3 H3 O3 2_576 0.86 2.04 2.843(3) 155.8
N5 H5A O4 2_566 0.90 1.97 2.855(3) 169.5
N5 H5B O1 2_566 0.90 2.18 3.003(3) 152.3

loop_
_geom_torsion_atom_site_label_1
_geom_torsion_atom_site_label_2
_geom_torsion_atom_site_label_3
_geom_torsion_atom_site_label_4
_geom_torsion_site_symmetry_1
_geom_torsion_site_symmetry_2
_geom_torsion_site_symmetry_3
_geom_torsion_site_symmetry_4
_geom_torsion
_geom_torsion_publ_flag
N4 Zn1 N2 C2 . . . . -118.65(18) ?
N5 Zn1 N2 C2 . . . . 106.10(18) ?
N6 Zn1 N2 C2 . . . . 17.5(2) ?
N4 Zn1 N2 C1 . . . . 75.4(2) ?
N5 Zn1 N2 C1 . . . . -59.8(2) ?
N6 Zn1 N2 C1 . . . . -148.45(19) ?
N2 Zn1 N4 C17 . . . . -118.7(2) ?
N5 Zn1 N4 C17 . . . . 15.1(2) ?
N6 Zn1 N4 C17 . . . . 111.7(2) ?
N2 Zn1 N4 C16 . . . . 63.7(2) ?
N5 Zn1 N4 C16 . . . . -162.46(18) ?
N6 Zn1 N4 C16 . . . . -65.9(2) ?
N4 Zn1 N5 C31 . . . . 120.3(2) ?
N2 Zn1 N5 C31 . . . . -99.4(2) ?
N6 Zn1 N5 C31 . . . . 1.6(2) ?
N4 Zn1 N6 C32 . . . . -137.5(2) ?
N2 Zn1 N6 C32 . . . . 83.8(2) ?
N5 Zn1 N6 C32 . . . . -24.5(2) ?
C3 N1 C1 O1 . . . . 177.2(2) ?
C3 N1 C1 N2 . . . . -4.1(3) ?
C2 N2 C1 O1 . . . . 177.2(2) ?
Zn1 N2 C1 O1 . . . . -15.6(3) ?
C2 N2 C1 N1 . . . . -1.5(3) ?
Zn1 N2 C1 N1 . . . . 165.76(16) ?
C1 N2 C2 O2 . . . . -174.8(2) ?
Zn1 N2 C2 O2 . . . . 16.6(4) ?
C1 N2 C2 C3 . . . . 6.1(3) ?
Zn1 N2 C2 C3 . . . . -162.49(15) ?
C1 N1 C3 C10 . . . . 121.6(2) ?
C1 N1 C3 C4 . . . . -108.2(2) ?
C1 N1 C3 C2 . . . . 7.1(3) ?
O2 C2 C3 N1 . . . . 173.0(2) ?
N2 C2 C3 N1 . . . . -7.9(2) ?
O2 C2 C3 C10 . . . . 55.4(3) ?
N2 C2 C3 C10 . . . . -125.5(2) ?
O2 C2 C3 C4 . . . . -69.8(3) ?
N2 C2 C3 C4 . . . . 109.3(2) ?
N1 C3 C4 C5 . . . . -32.8(3) ?
C10 C3 C4 C5 . . . . 96.7(3) ?
C2 C3 C4 C5 . . . . -141.3(2) ?
N1 C3 C4 C9 . . . . 146.4(2) ?
C10 C3 C4 C9 . . . . -84.1(3) ?
C2 C3 C4 C9 . . . . 37.8(3) ?
C9 C4 C5 C6 . . . . 0.3(4) ?
C3 C4 C5 C6 . . . . 179.5(2) ?
C4 C5 C6 C7 . . . . -0.8(4) ?
C5 C6 C7 C8 . . . . 0.4(4) ?
C6 C7 C8 C9 . . . . 0.5(4) ?
C7 C8 C9 C4 . . . . -1.0(4) ?
C5 C4 C9 C8 . . . . 0.6(4) ?
C3 C4 C9 C8 . . . . -178.6(2) ?
N1 C3 C10 C15 . . . . 155.5(2) ?
C4 C3 C10 C15 . . . . 26.3(3) ?
C2 C3 C10 C15 . . . . -96.1(3) ?
N1 C3 C10 C11 . . . . -28.9(3) ?
C4 C3 C10 C11 . . . . -158.1(2) ?
C2 C3 C10 C11 . . . . 79.5(3) ?
C15 C10 C11 C12 . . . . 1.0(4) ?
C3 C10 C11 C12 . . . . -174.7(2) ?
C10 C11 C12 C13 . . . . 0.2(4) ?
C11 C12 C13 C14 . . . . -0.8(4) ?
C12 C13 C14 C15 . . . . 0.1(5) ?
C11 C10 C15 C14 . . . . -1.7(4) ?
C3 C10 C15 C14 . . . . 174.0(3) ?
C13 C14 C15 C10 . . . . 1.1(5) ?
C18 N3 C16 O3 . . . . 175.9(3) ?
C18 N3 C16 N4 . . . . -4.2(3) ?
C17 N4 C16 O3 . . . . -174.0(3) ?
Zn1 N4 C16 O3 . . . . 4.0(4) ?
C17 N4 C16 N3 . . . . 6.1(3) ?
Zn1 N4 C16 N3 . . . . -175.88(17) ?
C16 N4 C17 O4 . . . . 178.0(2) ?
Zn1 N4 C17 O4 . . . . 0.2(4) ?
C16 N4 C17 C18 . . . . -5.5(3) ?
Zn1 N4 C17 C18 . . . . 176.76(16) ?
C16 N3 C18 C19 . . . . -119.9(2) ?
C16 N3 C18 C25 . . . . 111.5(2) ?
C16 N3 C18 C17 . . . . 0.8(3) ?
O4 C17 C18 N3 . . . . 179.6(2) ?
N4 C17 C18 N3 . . . . 2.9(2) ?
O4 C17 C18 C19 . . . . -62.1(3) ?
N4 C17 C18 C19 . . . . 121.2(2) ?
O4 C17 C18 C25 . . . . 63.0(3) ?
N4 C17 C18 C25 . . . . -113.7(2) ?
N3 C18 C19 C24 . . . . 132.8(2) ?
C25 C18 C19 C24 . . . . -99.0(3) ?
C17 C18 C19 C24 . . . . 21.6(3) ?
N3 C18 C19 C20 . . . . -47.8(3) ?
C25 C18 C19 C20 . . . . 80.4(3) ?
C17 C18 C19 C20 . . . . -159.1(2) ?
C24 C19 C20 C21 . . . . -1.9(5) ?
C18 C19 C20 C21 . . . . 178.7(3) ?
C19 C20 C21 C22 . . . . -0.9(6) ?
C20 C21 C22 C23 . . . . 2.2(7) ?
C21 C22 C23 C24 . . . . -0.8(6) ?
C20 C19 C24 C23 . . . . 3.4(4) ?
C18 C19 C24 C23 . . . . -177.2(2) ?
C22 C23 C24 C19 . . . . -2.1(5) ?
N3 C18 C25 C30 . . . . 160.6(2) ?
C19 C18 C25 C30 . . . . 33.1(3) ?
C17 C18 C25 C30 . . . . -92.6(3) ?
N3 C18 C25 C26 . . . . -26.0(3) ?
C19 C18 C25 C26 . . . . -153.5(2) ?
C17 C18 C25 C26 . . . . 80.9(3) ?
C30 C25 C26 C27 . . . . 0.2(4) ?
C18 C25 C26 C27 . . . . -173.4(3) ?
C25 C26 C27 C28 . . . . 0.4(5) ?
C26 C27 C28 C29 . . . . -0.9(6) ?
C27 C28 C29 C30 . . . . 0.8(6) ?
C26 C25 C30 C29 . . . . -0.4(5) ?
C18 C25 C30 C29 . . . . 173.2(3) ?
C28 C29 C30 C25 . . . . -0.1(6) ?
Zn1 N5 C31 C32 . . . . 23.6(4) ?
N5 C31 C32 N6 . . . . -47.9(5) ?
Zn1 N6 C32 C31 . . . . 45.3(4) ?
